data_1547264
loop_
_publ_author_name
'Li, Chun-Xiao'
'Zhang, Hao-Yun'
'Wong, Tsz-Yung'
'Cao, Hou-Ji'
'Yan, Hong'
'Lu, Chang-Sheng'

_publ_section_title
;
 Pyridyl-Directed Cp*Rh(III)-Catalyzed B(3)-H Acyloxylation of
 o-Carborane.
;
_journal_issue 19
_journal_name_full 'Organic letters'
_journal_page_first 5178
_journal_page_last 5181
_journal_paper_doi 10.1021/acs.orglett.7b02450
_journal_volume 19
_journal_year 2017
_chemical_formula_sum 'C18 H29 B10 N O4'
_chemical_formula_weight 431.52
_space_group_crystal_system triclinic
_space_group_IT_number 2
_space_group_name_Hall '-P 1'
_space_group_name_H-M_alt 'P -1'
_symmetry_space_group_name_Hall '-P 1'
_symmetry_space_group_name_H-M 'P -1'
_atom_sites_solution_hydrogens geom
_audit_creation_method SHELXL-2016/6
_cell_angle_alpha 84.083(7)
_cell_angle_beta 81.585(7)
_cell_angle_gamma 75.119(7)
_cell_formula_units_Z 4
_cell_length_a 10.435(5)
_cell_length_b 10.813(5)
_cell_length_c 21.420(9)
_cell_measurement_reflns_used 4001
_cell_measurement_temperature 296(2)
_cell_measurement_theta_max 27.68
_cell_measurement_theta_min 2.36
_cell_volume 2305.3(18)
_computing_structure_refinement 'SHELXL-2016/6 (Sheldrick, 2016)'
_computing_structure_solution 'SHELXT 2014/4 (Sheldrick, 2014)'
_diffrn_ambient_temperature 296(2)
_diffrn_measured_fraction_theta_full 0.987
_diffrn_measured_fraction_theta_max 0.987
_diffrn_measurement_device_type 'Bruker APEX-II CCD'
_diffrn_measurement_method '\f and \w scans'
_diffrn_radiation_type MoK\a
_diffrn_radiation_wavelength 0.71073
_diffrn_reflns_av_R_equivalents 0.0810
_diffrn_reflns_av_unetI/netI 0.1277
_diffrn_reflns_Laue_measured_fraction_full 0.987
_diffrn_reflns_Laue_measured_fraction_max 0.987
_diffrn_reflns_limit_h_max 12
_diffrn_reflns_limit_h_min -11
_diffrn_reflns_limit_k_max 12
_diffrn_reflns_limit_k_min -12
_diffrn_reflns_limit_l_max 25
_diffrn_reflns_limit_l_min -25
_diffrn_reflns_number 16811
_diffrn_reflns_point_group_measured_fraction_full 0.987
_diffrn_reflns_point_group_measured_fraction_max 0.987
_diffrn_reflns_theta_full 25.000
_diffrn_reflns_theta_max 25.000
_diffrn_reflns_theta_min 0.963
_exptl_absorpt_coefficient_mu 0.076
_exptl_crystal_colour COLOURLESS
_exptl_crystal_density_diffrn 1.243
_exptl_crystal_description BLOCK
_exptl_crystal_F_000 904.0
_exptl_crystal_size_max 0.230
_exptl_crystal_size_mid 0.230
_exptl_crystal_size_min 0.220
_refine_diff_density_max 0.519
_refine_diff_density_min -0.459
_refine_diff_density_rms 0.097
_refine_ls_extinction_method none
_refine_ls_goodness_of_fit_ref 1.018
_refine_ls_hydrogen_treatment constr
_refine_ls_matrix_type full
_refine_ls_number_parameters 597
_refine_ls_number_reflns 8023
_refine_ls_number_restraints 0
_refine_ls_restrained_S_all 1.018
_refine_ls_R_factor_all 0.1198
_refine_ls_R_factor_gt 0.0900
_refine_ls_shift/su_max 0.000
_refine_ls_shift/su_mean 0.000
_refine_ls_structure_factor_coef Fsqd
_refine_ls_weighting_details 'w=1/[\s^2^(Fo^2^)+(0.1803P)^2^] where P=(Fo^2^+2Fc^2^)/3'
_refine_ls_weighting_scheme calc
_refine_ls_wR_factor_gt 0.2534
_refine_ls_wR_factor_ref 0.2982
_reflns_Friedel_coverage 0.000
_reflns_number_gt 5203
_reflns_number_total 8023
_reflns_threshold_expression 'I > 2\s(I)'
_cod_data_source_file ol7b02450_si_002.cif
_cod_data_source_block 222_a
_cod_depositor_comments 'Adding full bibliography for 1547262--1547264.cif.'
_cod_original_cell_volume 2305.1(17)
_cod_database_code 1547264
_shelx_shelxl_version_number 2016/6
_shelx_space_group_comment
;
The symmetry employed for this shelxl refinement is uniquely defined
by the following loop, which should always be used as a source of
symmetry information in preference to the above space-group names.
They are only intended as comments.
;
_shelx_estimated_absorpt_t_min 0.968
_shelx_estimated_absorpt_t_max 0.970

loop_
_space_group_symop_operation_xyz
'x, y, z'
'-x, -y, -z'

loop_
_atom_site_label
_atom_site_type_symbol
_atom_site_fract_x
_atom_site_fract_y
_atom_site_fract_z
_atom_site_U_iso_or_equiv
_atom_site_adp_type
_atom_site_occupancy
_atom_site_site_symmetry_order
_atom_site_calc_flag
_atom_site_refinement_flags_posn
_atom_site_refinement_flags_adp
B1 B 0.9563(4) 0.8126(3) 0.60858(18) 0.0284(8) Uani 1 1 d . .
B2 B 0.4174(4) 0.6726(3) 0.89329(17) 0.0267(8) Uani 1 1 d . .
B3 B 1.0211(4) 0.7133(3) 0.67523(17) 0.0268(8) Uani 1 1 d . .
H3 H 0.970810 0.728096 0.723683 0.032 Uiso 1 1 calc R U
B4 B 0.4641(4) 0.7679(4) 0.82452(18) 0.0302(9) Uani 1 1 d . .
H4 H 0.445604 0.748869 0.777584 0.036 Uiso 1 1 calc R U
B5 B 0.3918(4) 0.9376(4) 0.92644(18) 0.0313(9) Uani 1 1 d . .
H5 H 0.327217 1.025592 0.946276 0.038 Uiso 1 1 calc R U
B6 B 1.1006(4) 0.5550(3) 0.65081(18) 0.0286(9) Uani 1 1 d . .
H6 H 1.102079 0.468995 0.683252 0.034 Uiso 1 1 calc R U
B7 B 1.1970(4) 0.6670(4) 0.65835(18) 0.0309(9) Uani 1 1 d . .
H7 H 1.261965 0.653985 0.695795 0.037 Uiso 1 1 calc R U
B8 B 1.0845(4) 0.5541(3) 0.56991(17) 0.0292(9) Uani 1 1 d . .
H8 H 1.074743 0.468231 0.549498 0.035 Uiso 1 1 calc R U
B9 B 1.0939(4) 0.8202(3) 0.55002(19) 0.0323(9) Uani 1 1 d . .
H9 H 1.091993 0.904804 0.516545 0.039 Uiso 1 1 calc R U
B10 B 0.4494(4) 0.9284(4) 0.84431(18) 0.0328(9) Uani 1 1 d . .
H10 H 0.422124 1.011572 0.810432 0.039 Uiso 1 1 calc R U
B11 B 0.6477(4) 0.7573(4) 0.91316(19) 0.0338(9) Uani 1 1 d . .
H11 H 0.751470 0.730459 0.924081 0.041 Uiso 1 1 calc R U
B12 B 0.5300(4) 0.6683(4) 0.94894(18) 0.0308(9) Uani 1 1 d . .
H12 H 0.554929 0.585881 0.983482 0.037 Uiso 1 1 calc R U
B13 B 0.5876(4) 0.6605(3) 0.86655(18) 0.0294(9) Uani 1 1 d . .
H13 H 0.651553 0.572055 0.846892 0.035 Uiso 1 1 calc R U
B14 B 0.5637(4) 0.9203(4) 0.8994(2) 0.0346(9) Uani 1 1 d . .
H14 H 0.612570 0.998407 0.901338 0.042 Uiso 1 1 calc R U
B15 B 1.1076(4) 0.8248(3) 0.63156(18) 0.0298(9) Uani 1 1 d . .
H15 H 1.114916 0.912162 0.651478 0.036 Uiso 1 1 calc R U
B16 B 0.6080(4) 0.8172(4) 0.83664(19) 0.0328(9) Uani 1 1 d . .
H16 H 0.685728 0.828837 0.797439 0.039 Uiso 1 1 calc R U
B17 B 1.2361(4) 0.5666(3) 0.59265(19) 0.0317(9) Uani 1 1 d . .
H17 H 1.326986 0.487884 0.587441 0.038 Uiso 1 1 calc R U
B18 B 1.2428(4) 0.7307(4) 0.57998(19) 0.0330(9) Uani 1 1 d . .
H18 H 1.338697 0.756934 0.566584 0.040 Uiso 1 1 calc R U
B19 B 1.1701(4) 0.6647(4) 0.52633(19) 0.0320(9) Uani 1 1 d . .
H19 H 1.216409 0.650005 0.477251 0.038 Uiso 1 1 calc R U
B20 B 0.5136(4) 0.8299(4) 0.96838(19) 0.0321(9) Uani 1 1 d . .
H20 H 0.527524 0.849697 1.015947 0.039 Uiso 1 1 calc R U
C009 C 0.6212(3) 1.0373(3) 0.63790(14) 0.0225(7) Uani 1 1 d . .
C010 C 0.4643(4) 1.1586(4) 0.56118(18) 0.0474(11) Uani 1 1 d . .
H01A H 0.451549 1.250676 0.553531 0.057 Uiso 1 1 calc R U
H01B H 0.441600 1.126095 0.524759 0.057 Uiso 1 1 calc R U
C017 C 0.0242(5) 0.9257(4) 0.8061(2) 0.0512(11) Uani 1 1 d . .
H017 H -0.004566 0.941016 0.766344 0.061 Uiso 1 1 calc R U
C00A C 0.1960(3) 0.8738(3) 0.87165(16) 0.0301(8) Uani 1 1 d . .
C00B C 0.3421(3) 0.8393(3) 0.88059(15) 0.0265(7) Uani 1 1 d . .
C00C C 0.8288(3) 0.6126(3) 0.63086(15) 0.0269(7) Uani 1 1 d . .
C00D C 0.7636(3) 0.9811(3) 0.64912(15) 0.0254(7) Uani 1 1 d . .
C00E C 0.3717(3) 1.1290(3) 0.62062(15) 0.0276(7) Uani 1 1 d . .
C00F C 0.0104(4) 0.3522(3) 0.87578(16) 0.0318(8) Uani 1 1 d . .
C01F C 0.0018(4) 1.2245(4) 0.6555(2) 0.0551(12) Uani 1 1 d . .
H01C H -0.017413 1.296822 0.625326 0.083 Uiso 1 1 calc R U
H01D H -0.049279 1.245971 0.695635 0.083 Uiso 1 1 calc R U
H01E H -0.021506 1.152934 0.641032 0.083 Uiso 1 1 calc R U
C3 C 1.0039(3) 0.7090(3) 0.54874(15) 0.0276(7) Uani 1 1 d . .
H3A H 0.936097 0.722697 0.512433 0.033 Uiso 1 1 calc R U
C00H C 0.2199(3) 0.4445(3) 0.86599(15) 0.0257(7) Uani 1 1 d . .
C00J C 0.9618(3) 0.6467(3) 0.61933(14) 0.0244(7) Uani 1 1 d . .
C01J C -0.0197(4) 0.4914(4) 0.8475(3) 0.0629(14) Uani 1 1 d . .
H01F H -0.036567 0.493558 0.803993 0.076 Uiso 1 1 calc R U
H01G H -0.099313 0.541363 0.871103 0.076 Uiso 1 1 calc R U
C4 C 0.3796(4) 0.7810(3) 0.95136(15) 0.0290(8) Uani 1 1 d . .
H4A H 0.299891 0.769266 0.989559 0.035 Uiso 1 1 calc R U
C00L C 0.1592(4) 0.8929(3) 0.81223(18) 0.0396(9) Uani 1 1 d . .
H00L H 0.223079 0.884250 0.776752 0.048 Uiso 1 1 calc R U
C00M C 0.2275(4) 1.1745(3) 0.60890(17) 0.0347(8) Uani 1 1 d . .
C01M C -0.2746(4) 0.2552(4) 0.8248(2) 0.0628(13) Uani 1 1 d . .
H01H H -0.275837 0.180717 0.853238 0.094 Uiso 1 1 calc R U
H01I H -0.280875 0.235790 0.782769 0.094 Uiso 1 1 calc R U
H01J H -0.348986 0.324243 0.838002 0.094 Uiso 1 1 calc R U
C00N C 0.5456(3) 0.9309(3) 0.65086(17) 0.0329(8) Uani 1 1 d . .
H00A H 0.589423 0.860579 0.624468 0.039 Uiso 1 1 calc R U
H00B H 0.545904 0.898237 0.694765 0.039 Uiso 1 1 calc R U
C00O C 0.7760(4) 0.5785(3) 0.69008(16) 0.0371(9) Uani 1 1 d . .
H00O H 0.820584 0.577553 0.724745 0.045 Uiso 1 1 calc R U
C01O C 0.2430(4) 0.3406(4) 0.8211(2) 0.0535(12) Uani 1 1 d . .
H01K H 0.325590 0.277222 0.827300 0.064 Uiso 1 1 calc R U
H01L H 0.250974 0.377033 0.777770 0.064 Uiso 1 1 calc R U
C00P C 0.4037(4) 1.1901(3) 0.67636(18) 0.0399(9) Uani 1 1 d . .
H00C H 0.380134 1.282792 0.669165 0.048 Uiso 1 1 calc R U
H00D H 0.351440 1.167305 0.715073 0.048 Uiso 1 1 calc R U
C01P C -0.0653(5) 0.9350(4) 0.8591(3) 0.0614(14) Uani 1 1 d . .
H01P H -0.156318 0.953575 0.855997 0.074 Uiso 1 1 calc R U
C00Q C 0.3398(4) 0.5017(3) 0.85740(17) 0.0307(8) Uani 1 1 d . .
C00R C 0.5525(4) 1.1432(3) 0.68314(17) 0.0348(8) Uani 1 1 d . .
H00E H 0.563413 1.110070 0.726390 0.042 Uiso 1 1 calc R U
H00F H 0.594391 1.214475 0.673826 0.042 Uiso 1 1 calc R U
C01R C 0.1907(5) 0.3886(5) 0.93364(19) 0.0595(13) Uani 1 1 d . .
H01M H 0.181604 0.453077 0.963403 0.071 Uiso 1 1 calc R U
H01N H 0.263624 0.316372 0.943383 0.071 Uiso 1 1 calc R U
C00S C 0.5914(4) 0.5506(4) 0.64584(19) 0.0439(10) Uani 1 1 d . .
H00S H 0.509302 0.529777 0.649887 0.053 Uiso 1 1 calc R U
C01S C 0.1232(5) 0.2752(4) 0.8332(3) 0.0634(14) Uani 1 1 d . .
H01O H 0.092880 0.268500 0.793258 0.076 Uiso 1 1 calc R U
H01Q H 0.152263 0.189226 0.852606 0.076 Uiso 1 1 calc R U
C00T C 0.6497(4) 0.5868(4) 0.58780(19) 0.0427(10) Uani 1 1 d . .
H00T H 0.605321 0.590199 0.552797 0.051 Uiso 1 1 calc R U
C01T C -0.0214(5) 0.9170(5) 0.9167(2) 0.0681(15) Uani 1 1 d . .
H01T H -0.083874 0.924957 0.952740 0.082 Uiso 1 1 calc R U
C01U C 0.0605(6) 0.3450(6) 0.9390(2) 0.085(2) Uani 1 1 d . .
H01R H 0.075331 0.257366 0.957302 0.102 Uiso 1 1 calc R U
H01S H -0.007419 0.398564 0.967352 0.102 Uiso 1 1 calc R U
C00V C 0.6549(4) 0.5454(4) 0.69781(19) 0.0440(10) Uani 1 1 d . .
H00V H 0.617428 0.520026 0.737631 0.053 Uiso 1 1 calc R U
C00W C 0.4027(4) 0.9844(3) 0.6367(2) 0.0466(10) Uani 1 1 d . .
H00G H 0.341969 0.965779 0.673134 0.056 Uiso 1 1 calc R U
H00H H 0.388238 0.942319 0.601370 0.056 Uiso 1 1 calc R U
C00X C 0.6118(4) 1.0960(4) 0.56977(17) 0.0398(9) Uani 1 1 d . .
H00J H 0.648321 1.029631 0.540307 0.048 Uiso 1 1 calc R U
H00K H 0.663480 1.159975 0.560925 0.048 Uiso 1 1 calc R U
C00Y C -0.1142(4) 0.3021(4) 0.88174(19) 0.0457(10) Uani 1 1 d . .
C00Z C 0.0968(4) 0.5498(4) 0.8497(2) 0.0484(11) Uani 1 1 d . .
H00M H 0.072781 0.612626 0.881271 0.058 Uiso 1 1 calc R U
H00N H 0.117654 0.593161 0.808943 0.058 Uiso 1 1 calc R U
N1 N 0.7691(3) 0.6179(3) 0.57893(14) 0.0365(7) Uani 1 1 d . .
N2I N 0.1096(4) 0.8879(4) 0.92359(16) 0.0545(10) Uani 1 1 d . .
O001 O 0.8279(2) 0.8949(2) 0.60641(10) 0.0306(6) Uani 1 1 d . .
O002 O 0.3281(2) 0.5921(2) 0.89850(10) 0.0309(6) Uani 1 1 d . .
O003 O 0.8191(3) 1.0046(2) 0.69018(12) 0.0436(7) Uani 1 1 d . .
O004 O 0.1441(3) 1.1907(3) 0.66217(13) 0.0473(7) Uani 1 1 d . .
O005 O -0.1503(3) 0.2928(3) 0.82534(14) 0.0523(8) Uani 1 1 d . .
O006 O 0.4350(3) 0.4747(3) 0.81789(14) 0.0517(8) Uani 1 1 d . .
O008 O 0.1879(3) 1.1898(4) 0.55884(14) 0.0765(11) Uani 1 1 d . .
O00U O -0.1785(4) 0.2804(5) 0.92972(17) 0.1025(16) Uani 1 1 d . .

loop_
_atom_site_aniso_label
_atom_site_aniso_U_11
_atom_site_aniso_U_22
_atom_site_aniso_U_33
_atom_site_aniso_U_23
_atom_site_aniso_U_13
_atom_site_aniso_U_12
B1 0.025(2) 0.0304(19) 0.031(2) 0.0028(15) -0.0079(17) -0.0076(16)
B2 0.028(2) 0.0286(18) 0.027(2) 0.0010(14) -0.0070(16) -0.0130(16)
B3 0.030(2) 0.0307(18) 0.024(2) 0.0015(14) -0.0120(16) -0.0117(16)
B4 0.028(2) 0.037(2) 0.028(2) 0.0024(15) -0.0056(17) -0.0127(17)
B5 0.036(2) 0.0321(19) 0.031(2) -0.0016(15) -0.0071(18) -0.0159(17)
B6 0.028(2) 0.0295(18) 0.030(2) 0.0050(15) -0.0142(17) -0.0057(16)
B7 0.028(2) 0.038(2) 0.032(2) 0.0051(16) -0.0132(17) -0.0136(17)
B8 0.033(2) 0.0284(18) 0.027(2) 0.0006(15) -0.0102(17) -0.0061(16)
B9 0.030(2) 0.0277(19) 0.039(2) 0.0081(16) -0.0072(18) -0.0094(17)
B10 0.032(2) 0.038(2) 0.029(2) 0.0095(16) -0.0037(17) -0.0142(18)
B11 0.034(2) 0.037(2) 0.038(2) 0.0020(16) -0.0118(19) -0.0198(18)
B12 0.030(2) 0.034(2) 0.033(2) 0.0042(15) -0.0120(17) -0.0130(17)
B13 0.028(2) 0.0303(18) 0.033(2) 0.0024(15) -0.0070(17) -0.0120(16)
B14 0.035(2) 0.032(2) 0.041(2) 0.0019(16) -0.0079(19) -0.0178(18)
B15 0.030(2) 0.0293(18) 0.033(2) -0.0003(15) -0.0109(17) -0.0107(16)
B16 0.033(2) 0.035(2) 0.033(2) 0.0070(16) -0.0045(18) -0.0163(18)
B17 0.031(2) 0.0270(19) 0.038(2) 0.0012(15) -0.0120(18) -0.0050(16)
B18 0.028(2) 0.0297(19) 0.041(2) 0.0069(16) -0.0085(18) -0.0068(16)
B19 0.030(2) 0.034(2) 0.030(2) 0.0049(16) -0.0031(17) -0.0093(17)
B20 0.038(2) 0.038(2) 0.029(2) -0.0005(16) -0.0132(18) -0.0198(18)
C009 0.0243(18) 0.0238(15) 0.0212(16) -0.0012(12) -0.0038(13) -0.0089(13)
C010 0.036(2) 0.063(3) 0.032(2) 0.0128(17) -0.0043(18) 0.0025(19)
C017 0.055(3) 0.047(2) 0.059(3) 0.0039(19) -0.032(2) -0.015(2)
C00A 0.027(2) 0.0280(16) 0.037(2) 0.0062(13) -0.0084(16) -0.0095(14)
C00B 0.0245(19) 0.0299(16) 0.0270(18) 0.0009(13) -0.0082(14) -0.0086(14)
C00C 0.0284(19) 0.0280(16) 0.0279(18) -0.0008(13) -0.0118(15) -0.0094(14)
C00D 0.0228(18) 0.0278(16) 0.0273(18) 0.0012(13) -0.0036(14) -0.0101(14)
C00E 0.0268(19) 0.0314(17) 0.0241(17) -0.0004(12) -0.0088(14) -0.0039(14)
C00F 0.035(2) 0.0358(18) 0.0291(19) 0.0067(14) -0.0087(16) -0.0178(16)
C01F 0.024(2) 0.055(2) 0.083(3) 0.004(2) -0.007(2) -0.0073(18)
C3 0.0273(19) 0.0339(17) 0.0217(17) 0.0035(13) -0.0062(14) -0.0079(14)
C00H 0.0259(19) 0.0261(15) 0.0278(18) 0.0024(12) -0.0103(14) -0.0092(13)
C00J 0.0265(19) 0.0288(16) 0.0206(17) 0.0027(12) -0.0104(14) -0.0092(14)
C01J 0.034(2) 0.045(2) 0.112(4) 0.029(2) -0.027(3) -0.0156(19)
C4 0.037(2) 0.0283(16) 0.0265(18) 0.0011(13) -0.0116(15) -0.0132(14)
C00L 0.040(2) 0.044(2) 0.035(2) 0.0006(15) -0.0090(17) -0.0112(17)
C00M 0.028(2) 0.0344(18) 0.040(2) 0.0039(15) -0.0094(17) -0.0050(15)
C01M 0.042(3) 0.059(3) 0.099(4) 0.006(2) -0.023(3) -0.030(2)
C00N 0.028(2) 0.0275(17) 0.045(2) 0.0097(14) -0.0125(16) -0.0098(14)
C00O 0.040(2) 0.047(2) 0.027(2) 0.0063(15) -0.0118(17) -0.0156(18)
C01O 0.044(3) 0.061(3) 0.062(3) -0.028(2) 0.010(2) -0.026(2)
C00P 0.034(2) 0.0396(19) 0.044(2) -0.0081(16) -0.0104(17) 0.0001(16)
C01P 0.032(2) 0.054(3) 0.101(4) 0.020(2) -0.021(3) -0.018(2)
C00Q 0.028(2) 0.0292(17) 0.036(2) -0.0002(14) -0.0092(17) -0.0073(14)
C00R 0.034(2) 0.0365(18) 0.036(2) -0.0090(15) -0.0067(16) -0.0088(16)
C01R 0.067(3) 0.089(3) 0.038(2) 0.027(2) -0.027(2) -0.048(3)
C00S 0.030(2) 0.054(2) 0.051(3) -0.0079(18) -0.0005(18) -0.0172(18)
C01S 0.051(3) 0.053(3) 0.095(4) -0.029(2) 0.008(3) -0.028(2)
C00T 0.037(2) 0.051(2) 0.048(3) 0.0005(18) -0.0218(19) -0.0162(18)
C01T 0.029(3) 0.083(3) 0.071(3) 0.026(3) 0.009(2) 0.005(2)
C01U 0.104(5) 0.143(5) 0.041(3) 0.039(3) -0.028(3) -0.097(4)
C00V 0.043(2) 0.049(2) 0.039(2) 0.0048(17) 0.0021(18) -0.0167(19)
C00W 0.032(2) 0.0326(19) 0.077(3) 0.0104(18) -0.018(2) -0.0106(16)
C00X 0.033(2) 0.051(2) 0.031(2) 0.0133(16) -0.0071(16) -0.0071(17)
C00Y 0.047(3) 0.051(2) 0.044(2) 0.0128(18) -0.010(2) -0.026(2)
C00Z 0.034(2) 0.040(2) 0.074(3) 0.0271(19) -0.024(2) -0.0166(18)
N1 0.0381(19) 0.0476(18) 0.0319(17) 0.0010(13) -0.0128(14) -0.0216(15)
N2I 0.037(2) 0.077(3) 0.039(2) 0.0134(17) 0.0048(16) -0.0086(18)
O001 0.0233(13) 0.0346(12) 0.0317(13) -0.0005(9) -0.0087(10) -0.0012(10)
O002 0.0363(15) 0.0354(12) 0.0282(13) -0.0030(9) -0.0073(11) -0.0191(11)
O003 0.0359(16) 0.0536(16) 0.0470(17) -0.0099(12) -0.0184(13) -0.0112(12)
O004 0.0248(15) 0.0632(17) 0.0530(18) -0.0036(13) -0.0062(13) -0.0085(13)
O005 0.0457(18) 0.0676(19) 0.0570(19) 0.0003(14) -0.0120(14) -0.0369(15)
O006 0.0398(18) 0.0632(18) 0.0577(19) -0.0220(14) 0.0105(15) -0.0249(14)
O008 0.0407(19) 0.136(3) 0.043(2) 0.0178(19) -0.0205(15) -0.0038(19)
O00U 0.101(3) 0.184(5) 0.050(2) 0.029(2) -0.003(2) -0.103(3)

loop_
_atom_type_symbol
_atom_type_description
_atom_type_scat_dispersion_real
_atom_type_scat_dispersion_imag
_atom_type_scat_source
C C 0.0033 0.0016 'International Tables Vol C Tables 4.2.6.8 and 6.1.1.4'
H H 0.0000 0.0000 'International Tables Vol C Tables 4.2.6.8 and 6.1.1.4'
B B 0.0013 0.0007 'International Tables Vol C Tables 4.2.6.8 and 6.1.1.4'
O O 0.0106 0.0060 'International Tables Vol C Tables 4.2.6.8 and 6.1.1.4'
N N 0.0061 0.0033 'International Tables Vol C Tables 4.2.6.8 and 6.1.1.4'

loop_
_geom_angle_atom_site_label_1
_geom_angle_atom_site_label_2
_geom_angle_atom_site_label_3
_geom_angle
O001 B1 C3 113.5(3)
O001 B1 B15 135.4(3)
C3 B1 B15 104.7(3)
O001 B1 C00J 115.4(3)
C3 B1 C00J 55.85(18)
B15 B1 C00J 104.6(2)
O001 B1 B9 123.2(3)
C3 B1 B9 58.5(2)
B15 B1 B9 60.4(2)
C00J B1 B9 103.7(3)
O001 B1 B3 127.7(3)
C3 B1 B3 102.5(2)
B15 B1 B3 60.5(2)
C00J B1 B3 57.55(18)
B9 B1 B3 107.5(3)
O002 B2 C4 113.6(3)
O002 B2 B13 136.7(3)
C4 B2 B13 104.2(3)
O002 B2 C00B 114.7(3)
C4 B2 C00B 55.74(18)
B13 B2 C00B 103.5(2)
O002 B2 B12 124.4(3)
C4 B2 B12 58.6(2)
B13 B2 B12 60.4(2)
C00B B2 B12 103.5(2)
O002 B2 B4 126.8(3)
C4 B2 B4 102.0(2)
B13 B2 B4 60.3(2)
C00B B2 B4 56.9(2)
B12 B2 B4 107.6(3)
C00J B3 B7 105.3(3)
C00J B3 B6 58.41(19)
B7 B3 B6 60.5(2)
C00J B3 B15 105.4(3)
B7 B3 B15 60.8(2)
B6 B3 B15 109.0(3)
C00J B3 B1 60.39(19)
B7 B3 B1 108.0(3)
B6 B3 B1 109.0(3)
B15 B3 B1 58.6(2)
C00J B3 H3 124.1
B7 B3 H3 122.0
B6 B3 H3 120.9
B15 B3 H3 122.3
B1 B3 H3 121.3
C00B B4 B16 104.6(3)
C00B B4 B13 106.0(3)
B16 B4 B13 60.8(2)
C00B B4 B2 61.3(2)
B16 B4 B2 108.4(3)
B13 B4 B2 59.0(2)
C00B B4 B10 58.6(2)
B16 B4 B10 59.6(2)
B13 B4 B10 109.0(3)
B2 B4 B10 110.3(3)
C00B B4 H4 123.9
B16 B4 H4 122.6
B13 B4 H4 122.0
B2 B4 H4 120.3
B10 B4 H4 120.8
C00B B5 C4 56.18(18)
C00B B5 B14 104.3(3)
C4 B5 B14 104.1(3)
C00B B5 B20 103.7(3)
C4 B5 B20 58.2(2)
B14 B5 B20 60.2(2)
C00B B5 B10 58.3(2)
C4 B5 B10 103.4(2)
B14 B5 B10 60.1(2)
B20 B5 B10 107.7(3)
C00B B5 H5 125.2
C4 B5 H5 125.5
B14 B5 H5 122.9
B20 B5 H5 122.4
B10 B5 H5 122.4
C00J B6 B17 105.0(3)
C00J B6 B8 58.8(2)
B17 B6 B8 59.9(2)
C00J B6 B3 58.64(19)
B17 B6 B3 107.8(3)
B8 B6 B3 107.7(2)
C00J B6 B7 104.3(2)
B17 B6 B7 60.8(2)
B8 B6 B7 108.2(3)
B3 B6 B7 59.0(2)
C00J B6 H6 124.8
B17 B6 H6 122.0
B8 B6 H6 121.5
B3 B6 H6 122.0
B7 B6 H6 122.5
B3 B7 B18 108.2(3)
B3 B7 B6 60.5(2)
B18 B7 B6 106.9(3)
B3 B7 B17 107.4(3)
B18 B7 B17 59.5(2)
B6 B7 B17 58.8(2)
B3 B7 B15 60.4(2)
B18 B7 B15 60.5(2)
B6 B7 B15 108.7(3)
B17 B7 B15 108.2(3)
B3 B7 H7 121.5
B18 B7 H7 122.0
B6 B7 H7 122.1
B17 B7 H7 122.5
B15 B7 H7 120.9
C00J B8 C3 57.07(19)
C00J B8 B17 105.3(3)
C3 B8 B17 104.6(3)
C00J B8 B6 59.1(2)
C3 B8 B6 104.7(2)
B17 B8 B6 60.0(2)
C00J B8 B19 104.3(3)
C3 B8 B19 57.6(2)
B17 B8 B19 60.8(2)
B6 B8 B19 108.3(3)
C00J B8 H8 124.4
C3 B8 H8 125.1
B17 B8 H8 122.5
B6 B8 H8 121.9
B19 B8 H8 122.3
C3 B9 B19 58.2(2)
C3 B9 B1 59.2(2)
B19 B9 B1 108.6(3)
C3 B9 B18 103.9(3)
B19 B9 B18 59.8(2)
B1 B9 B18 108.5(3)
C3 B9 B15 104.4(3)
B19 B9 B15 109.0(3)
B1 B9 B15 59.4(2)
B18 B9 B15 61.3(2)
C3 B9 H9 125.4
B19 B9 H9 121.2
B1 B9 H9 121.2
B18 B9 H9 122.2
B15 B9 H9 122.0
C00B B10 B16 104.3(3)
C00B B10 B14 104.9(3)
B16 B10 B14 59.7(2)
C00B B10 B5 59.6(2)
B16 B10 B5 107.6(3)
B14 B10 B5 59.7(2)
C00B B10 B4 58.1(2)
B16 B10 B4 59.8(2)
B14 B10 B4 107.4(3)
B5 B10 B4 107.9(3)
C00B B10 H10 124.6
B16 B10 H10 122.8
B14 B10 H10 122.6
B5 B10 H10 121.3
B4 B10 H10 121.9
B20 B11 B16 107.9(3)
B20 B11 B14 60.2(2)
B16 B11 B14 60.0(2)
B20 B11 B12 60.7(2)
B16 B11 B12 108.6(3)
B14 B11 B12 109.6(3)
B20 B11 B13 108.1(3)
B16 B11 B13 60.8(2)
B14 B11 B13 109.2(3)
B12 B11 B13 59.6(2)
B20 B11 H11 121.7
B16 B11 H11 121.6
B14 B11 H11 120.9
B12 B11 H11 121.0
B13 B11 H11 121.4
C4 B12 B13 103.7(3)
C4 B12 B2 59.2(2)
B13 B12 B2 59.2(2)
C4 B12 B11 103.2(3)
B13 B12 B11 60.3(2)
B2 B12 B11 107.6(3)
C4 B12 B20 58.3(2)
B13 B12 B20 107.3(3)
B2 B12 B20 108.1(3)
B11 B12 B20 59.0(2)
C4 B12 H12 125.4
B13 B12 H12 122.9
B2 B12 H12 121.3
B11 B12 H12 123.0
B20 B12 H12 121.9
B2 B13 B12 60.4(2)
B2 B13 B4 60.7(2)
B12 B13 B4 107.8(3)
B2 B13 B11 108.3(3)
B12 B13 B11 60.0(2)
B4 B13 B11 106.3(3)
B2 B13 B16 108.6(3)
B12 B13 B16 107.4(3)
B4 B13 B16 59.5(2)
B11 B13 B16 58.8(2)
B2 B13 H13 120.7
B12 B13 H13 121.7
B4 B13 H13 122.3
B11 B13 H13 122.6
B16 B13 H13 122.2
B16 B14 B5 108.3(3)
B16 B14 B11 59.9(2)
B5 B14 B11 108.2(3)
B16 B14 B20 107.3(3)
B5 B14 B20 59.9(2)
B11 B14 B20 59.7(2)
B16 B14 B10 60.1(2)
B5 B14 B10 60.2(2)
B11 B14 B10 108.0(3)
B20 B14 B10 107.6(3)
B16 B14 H14 121.8
B5 B14 H14 121.4
B11 B14 H14 121.7
B20 B14 H14 122.2
B10 B14 H14 121.7
B1 B15 B9 60.2(2)
B1 B15 B3 60.8(2)
B9 B15 B3 107.6(3)
B1 B15 B7 108.2(3)
B9 B15 B7 107.2(3)
B3 B15 B7 58.8(2)
B1 B15 B18 107.6(3)
B9 B15 B18 59.2(2)
B3 B15 B18 106.1(3)
B7 B15 B18 59.5(2)
B1 B15 H15 121.0
B9 B15 H15 122.0
B3 B15 H15 122.4
B7 B15 H15 122.2
B18 B15 H15 122.8
B11 B16 B14 60.1(2)
B11 B16 B10 108.3(3)
B14 B16 B10 60.2(2)
B11 B16 B4 107.8(3)
B14 B16 B4 108.5(3)
B10 B16 B4 60.6(2)
B11 B16 B13 60.4(2)
B14 B16 B13 109.0(3)
B10 B16 B13 108.9(3)
B4 B16 B13 59.7(2)
B11 B16 H16 121.8
B14 B16 H16 121.3
B10 B16 H16 121.2
B4 B16 H16 121.8
B13 B16 H16 121.2
B8 B17 B6 60.1(2)
B8 B17 B18 107.9(3)
B6 B17 B18 108.6(3)
B8 B17 B19 60.1(2)
B6 B17 B19 107.8(3)
B18 B17 B19 59.0(2)
B8 B17 B7 108.0(3)
B6 B17 B7 60.4(2)
B18 B17 B7 60.0(2)
B19 B17 B7 106.8(3)
B8 B17 H17 121.6
B6 B17 H17 121.2
B18 B17 H17 121.8
B19 B17 H17 122.6
B7 B17 H17 122.0
B19 B18 B9 59.6(2)
B19 B18 B17 60.8(2)
B9 B18 B17 108.5(3)
B19 B18 B7 108.5(3)
B9 B18 B7 107.7(3)
B17 B18 B7 60.4(2)
B19 B18 B15 107.4(3)
B9 B18 B15 59.5(2)
B17 B18 B15 108.5(3)
B7 B18 B15 60.0(2)
B19 B18 H18 121.7
B9 B18 H18 122.0
B17 B18 H18 120.9
B7 B18 H18 121.5
B15 B18 H18 122.1
C3 B19 B9 59.5(2)
C3 B19 B18 105.5(3)
B9 B19 B18 60.6(2)
C3 B19 B8 59.3(2)
B9 B19 B8 109.5(3)
B18 B19 B8 108.1(3)
C3 B19 B17 104.5(3)
B9 B19 B17 108.9(3)
B18 B19 B17 60.2(2)
B8 B19 B17 59.1(2)
C3 B19 H19 124.4
B9 B19 H19 120.3
B18 B19 H19 122.1
B8 B19 H19 121.3
B17 B19 H19 122.7
C4 B20 B11 104.5(3)
C4 B20 B5 60.4(2)
B11 B20 B5 108.4(3)
C4 B20 B14 105.5(3)
B11 B20 B14 60.0(2)
B5 B20 B14 59.9(2)
C4 B20 B12 58.6(2)
B11 B20 B12 60.3(2)
B5 B20 B12 110.0(3)
B14 B20 B12 109.0(3)
C4 B20 H20 124.4
B11 B20 H20 122.6
B5 B20 H20 120.3
B14 B20 H20 122.1
B12 B20 H20 120.6
C00D C009 C00X 111.4(3)
C00D C009 C00R 111.0(3)
C00X C009 C00R 108.1(3)
C00D C009 C00N 108.6(2)
C00X C009 C00N 109.8(3)
C00R C009 C00N 107.9(3)
C00E C010 C00X 110.4(3)
C00E C010 H01A 109.6
C00X C010 H01A 109.6
C00E C010 H01B 109.6
C00X C010 H01B 109.6
H01A C010 H01B 108.1
C01P C017 C00L 118.9(4)
C01P C017 H017 120.5
C00L C017 H017 120.5
N2I C00A C00L 123.4(4)
N2I C00A C00B 116.5(3)
C00L C00A C00B 120.1(3)
C00A C00B C4 116.7(3)
C00A C00B B4 122.3(3)
C4 C00B B4 109.8(3)
C00A C00B B10 122.1(3)
C4 C00B B10 111.4(3)
B4 C00B B10 63.3(2)
C00A C00B B5 116.4(3)
C4 C00B B5 62.47(19)
B4 C00B B5 114.3(3)
B10 C00B B5 62.1(2)
C00A C00B B2 116.0(3)
C4 C00B B2 60.56(18)
B4 C00B B2 61.8(2)
B10 C00B B2 114.5(3)
B5 C00B B2 114.6(2)
N1 C00C C00O 123.7(3)
N1 C00C C00J 115.0(3)
C00O C00C C00J 121.2(3)
O003 C00D O001 121.4(3)
O003 C00D C009 127.1(3)
O001 C00D C009 111.4(3)
C00M C00E C00W 108.4(3)
C00M C00E C00P 113.4(3)
C00W C00E C00P 107.1(3)
C00M C00E C010 110.3(3)
C00W C00E C010 109.4(3)
C00P C00E C010 108.1(3)
C01S C00F C01U 106.3(4)
C01S C00F C00Y 111.8(3)
C01U C00F C00Y 111.4(3)
C01S C00F C01J 107.7(3)
C01U C00F C01J 109.9(4)
C00Y C00F C01J 109.6(3)
O004 C01F H01C 109.5
O004 C01F H01D 109.5
H01C C01F H01D 109.5
O004 C01F H01E 109.5
H01C C01F H01E 109.5
H01D C01F H01E 109.5
C00J C3 B19 112.0(2)
C00J C3 B9 112.9(3)
B19 C3 B9 62.3(2)
C00J C3 B8 61.3(2)
B19 C3 B8 63.1(2)
B9 C3 B8 114.9(3)
C00J C3 B1 63.60(19)
B19 C3 B1 114.6(3)
B9 C3 B1 62.3(2)
B8 C3 B1 116.1(2)
C00J C3 H3A 119.6
B19 C3 H3A 118.6
B9 C3 H3A 118.4
B8 C3 H3A 117.1
B1 C3 H3A 116.6
C01O C00H C00Q 109.5(3)
C01O C00H C01R 109.1(3)
C00Q C00H C01R 112.5(3)
C01O C00H C00Z 108.0(3)
C00Q C00H C00Z 108.8(3)
C01R C00H C00Z 108.8(3)
C00C C00J C3 116.9(2)
C00C C00J B8 116.8(3)
C3 C00J B8 61.7(2)
C00C C00J B6 122.8(3)
C3 C00J B6 110.6(3)
B8 C00J B6 62.1(2)
C00C C00J B3 122.5(3)
C3 C00J B3 109.8(2)
B8 C00J B3 113.9(3)
B6 C00J B3 62.9(2)
C00C C00J B1 116.1(3)
C3 C00J B1 60.55(19)
B8 C00J B1 113.9(3)
B6 C00J B1 114.1(2)
B3 C00J B1 62.06(19)
C00Z C01J C00F 110.6(3)
C00Z C01J H01F 109.5
C00F C01J H01F 109.5
C00Z C01J H01G 109.5
C00F C01J H01G 109.5
H01F C01J H01G 108.1
C00B C4 B20 110.4(3)
C00B C4 B12 112.6(3)
B20 C4 B12 63.1(2)
C00B C4 B2 63.7(2)
B20 C4 B2 114.6(3)
B12 C4 B2 62.2(2)
C00B C4 B5 61.36(19)
B20 C4 B5 61.4(2)
B12 C4 B5 114.7(3)
B2 C4 B5 116.3(3)
C00B C4 H4A 120.1
B20 C4 H4A 119.4
B12 C4 H4A 118.1
B2 C4 H4A 116.3
B5 C4 H4A 117.6
C00A C00L C017 118.2(4)
C00A C00L H00L 120.9
C017 C00L H00L 120.9
O008 C00M O004 121.5(4)
O008 C00M C00E 125.9(4)
O004 C00M C00E 112.5(3)
O005 C01M H01H 109.5
O005 C01M H01I 109.5
H01H C01M H01I 109.5
O005 C01M H01J 109.5
H01H C01M H01J 109.5
H01I C01M H01J 109.5
C00W C00N C009 109.5(3)
C00W C00N H00A 109.8
C009 C00N H00A 109.8
C00W C00N H00B 109.8
C009 C00N H00B 109.8
H00A C00N H00B 108.2
C00C C00O C00V 118.9(3)
C00C C00O H00O 120.6
C00V C00O H00O 120.6
C00H C01O C01S 109.5(3)
C00H C01O H01K 109.8
C01S C01O H01K 109.8
C00H C01O H01L 109.8
C01S C01O H01L 109.8
H01K C01O H01L 108.2
C00R C00P C00E 110.0(3)
C00R C00P H00C 109.7
C00E C00P H00C 109.7
C00R C00P H00D 109.7
C00E C00P H00D 109.7
H00C C00P H00D 108.2
C01T C01P C017 119.6(4)
C01T C01P H01P 120.2
C017 C01P H01P 120.2
O006 C00Q O002 122.0(3)
O006 C00Q C00H 125.4(3)
O002 C00Q C00H 112.6(3)
C00P C00R C009 110.7(3)
C00P C00R H00E 109.5
C009 C00R H00E 109.5
C00P C00R H00F 109.5
C009 C00R H00F 109.5
H00E C00R H00F 108.1
C00H C01R C01U 108.5(3)
C00H C01R H01M 110.0
C01U C01R H01M 110.0
C00H C01R H01N 110.0
C01U C01R H01N 110.0
H01M C01R H01N 108.4
C00T C00S C00V 119.3(4)
C00T C00S H00S 120.3
C00V C00S H00S 120.3
C00F C01S C01O 110.2(3)
C00F C01S H01O 109.6
C01O C01S H01O 109.6
C00F C01S H01Q 109.6
C01O C01S H01Q 109.6
H01O C01S H01Q 108.1
N1 C00T C00S 123.0(3)
N1 C00T H00T 118.5
C00S C00T H00T 118.5
N2I C01T C01P 122.3(4)
N2I C01T H01T 118.9
C01P C01T H01T 118.9
C00F C01U C01R 112.3(3)
C00F C01U H01R 109.1
C01R C01U H01R 109.1
C00F C01U H01S 109.1
C01R C01U H01S 109.1
H01R C01U H01S 107.9
C00S C00V C00O 118.7(4)
C00S C00V H00V 120.6
C00O C00V H00V 120.6
C00N C00W C00E 111.9(3)
C00N C00W H00G 109.2
C00E C00W H00G 109.2
C00N C00W H00H 109.2
C00E C00W H00H 109.2
H00G C00W H00H 107.9
C009 C00X C010 109.7(3)
C009 C00X H00J 109.7
C010 C00X H00J 109.7
C009 C00X H00K 109.7
C010 C00X H00K 109.7
H00J C00X H00K 108.2
O00U C00Y O005 122.4(4)
O00U C00Y C00F 125.3(4)
O005 C00Y C00F 112.2(3)
C01J C00Z C00H 110.1(3)
C01J C00Z H00M 109.6
C00H C00Z H00M 109.6
C01J C00Z H00N 109.6
C00H C00Z H00N 109.6
H00M C00Z H00N 108.2
C00C N1 C00T 116.4(3)
C00A N2I C01T 117.5(4)
C00D O001 B1 125.8(3)
C00Q O002 B2 122.7(3)
C00M O004 C01F 116.2(3)
C00Y O005 C01M 117.4(3)

loop_
_geom_bond_atom_site_label_1
_geom_bond_atom_site_label_2
_geom_bond_distance
B1 O001 1.409(4)
B1 C3 1.723(5)
B1 B15 1.761(6)
B1 C00J 1.772(5)
B1 B9 1.776(6)
B1 B3 1.801(5)
B2 O002 1.416(4)
B2 C4 1.731(5)
B2 B13 1.760(6)
B2 C00B 1.782(5)
B2 B12 1.781(5)
B2 B4 1.790(5)
B3 C00J 1.720(4)
B3 B7 1.766(6)
B3 B6 1.794(5)
B3 B15 1.795(5)
B3 H3 1.1000
B4 C00B 1.702(5)
B4 B16 1.778(6)
B4 B13 1.782(5)
B4 B10 1.792(5)
B4 H4 1.1000
B5 C00B 1.735(5)
B5 C4 1.753(5)
B5 B14 1.770(6)
B5 B20 1.771(6)
B5 B10 1.778(6)
B5 H5 1.1000
B6 C00J 1.716(5)
B6 B17 1.764(6)
B6 B8 1.766(5)
B6 B7 1.794(5)
B6 H6 1.1000
B7 B18 1.794(5)
B7 B17 1.801(5)
B7 B15 1.802(5)
B7 H7 1.1000
B8 C00J 1.710(5)
B8 C3 1.717(5)
B8 B17 1.762(6)
B8 B19 1.781(6)
B8 H8 1.1000
B9 C3 1.711(5)
B9 B19 1.758(5)
B9 B18 1.775(6)
B9 B15 1.780(5)
B9 H9 1.1000
B10 C00B 1.712(5)
B10 B16 1.775(6)
B10 B14 1.778(6)
B10 H10 1.1000
B11 B20 1.765(6)
B11 B16 1.766(5)
B11 B14 1.771(6)
B11 B12 1.790(6)
B11 B13 1.795(5)
B11 H11 1.1000
B12 C4 1.720(5)
B12 B13 1.782(5)
B12 B20 1.798(5)
B12 H12 1.1000
B13 B16 1.802(5)
B13 H13 1.1000
B14 B16 1.768(6)
B14 B20 1.775(6)
B14 H14 1.1000
B15 B18 1.812(6)
B15 H15 1.1000
B16 H16 1.1000
B17 B18 1.784(5)
B17 B19 1.794(5)
B17 H17 1.1000
B18 B19 1.763(6)
B18 H18 1.1000
B19 C3 1.687(5)
B19 H19 1.1000
B20 C4 1.714(5)
B20 H20 1.1000
C009 C00D 1.499(4)
C009 C00X 1.536(4)
C009 C00R 1.539(4)
C009 C00N 1.537(4)
C010 C00E 1.540(5)
C010 C00X 1.544(5)
C010 H01A 0.9700
C010 H01B 0.9700
C017 C01P 1.355(6)
C017 C00L 1.384(6)
C017 H017 0.9300
C00A N2I 1.321(5)
C00A C00L 1.363(5)
C00A C00B 1.509(5)
C00B C4 1.643(4)
C00C N1 1.342(4)
C00C C00O 1.361(5)
C00C C00J 1.505(5)
C00D O003 1.201(4)
C00D O001 1.353(4)
C00E C00M 1.508(5)
C00E C00W 1.527(5)
C00E C00P 1.538(5)
C00F C01S 1.500(6)
C00F C01U 1.510(5)
C00F C00Y 1.517(5)
C00F C01J 1.534(5)
C01F O004 1.460(5)
C01F H01C 0.9600
C01F H01D 0.9600
C01F H01E 0.9600
C3 C00J 1.637(4)
C3 H3A 1.1000
C00H C01O 1.504(5)
C00H C00Q 1.512(5)
C00H C01R 1.531(5)
C00H C00Z 1.538(5)
C01J C00Z 1.515(6)
C01J H01F 0.9700
C01J H01G 0.9700
C4 H4A 1.1000
C00L H00L 0.9300
C00M O008 1.186(4)
C00M O004 1.327(4)
C01M O005 1.458(5)
C01M H01H 0.9600
C01M H01I 0.9600
C01M H01J 0.9600
C00N C00W 1.517(5)
C00N H00A 0.9700
C00N H00B 0.9700
C00O C00V 1.383(5)
C00O H00O 0.9300
C01O C01S 1.566(6)
C01O H01K 0.9700
C01O H01L 0.9700
C00P C00R 1.528(5)
C00P H00C 0.9700
C00P H00D 0.9700
C01P C01T 1.357(7)
C01P H01P 0.9300
C00Q O006 1.202(4)
C00Q O002 1.353(4)
C00R H00E 0.9700
C00R H00F 0.9700
C01R C01U 1.534(6)
C01R H01M 0.9700
C01R H01N 0.9700
C00S C00T 1.367(6)
C00S C00V 1.366(6)
C00S H00S 0.9300
C01S H01O 0.9700
C01S H01Q 0.9700
C00T N1 1.355(5)
C00T H00T 0.9300
C01T N2I 1.348(6)
C01T H01T 0.9300
C01U H01R 0.9700
C01U H01S 0.9700
C00V H00V 0.9300
C00W H00G 0.9700
C00W H00H 0.9700
C00X H00J 0.9700
C00X H00K 0.9700
C00Y O00U 1.179(5)
C00Y O005 1.337(5)
C00Z H00M 0.9700
C00Z H00N 0.9700
